data_7002585
loop_
_publ_author_name
'Arbaoui, Abdessamad'
'Redshaw, Carl'
'Homden, Damien M.'
'Wright, Joseph A.'
'Elsegood, Mark R. J.'

_publ_section_title
;
 Vanadium-based imido-alkoxide pro-catalysts bearing bisphenolate
 ligands for ethylene and \e-caprolactone polymerisation
;
_journal_issue 41
_journal_name_full 'Dalton Transactions'
_journal_page_first 8911
_journal_page_last 8922
_journal_paper_doi 10.1039/b902402f
_journal_year 2009
_chemical_formula_moiety 'C80 H116 N2 O6 V2'
_chemical_formula_structural '[V(=NC6H4Me)(diphenolate)(mu-O-i-Pr)]2'
_chemical_formula_sum 'C80 H116 N2 O6 V2'
_chemical_formula_weight 1303.63
_chemical_name_common 'Compound 4'
_space_group_IT_number 14
_symmetry_cell_setting monoclinic
_symmetry_Int_Tables_number 14
_symmetry_space_group_name_Hall '-P 2ybc'
_symmetry_space_group_name_H-M 'P 1 21/c 1'
_atom_sites_solution_hydrogens geom
_atom_sites_solution_primary direct
_atom_sites_solution_secondary difmap
_cell_angle_alpha 90.00
_cell_angle_beta 96.642(7)
_cell_angle_gamma 90.00
_cell_formula_units_Z 2
_cell_length_a 9.6738(7)
_cell_length_b 17.4718(12)
_cell_length_c 22.3216(17)
_cell_measurement_reflns_used 3753
_cell_measurement_temperature 140(2)
_cell_measurement_theta_max 33.9540
_cell_measurement_theta_min 3.1416
_cell_volume 3747.4(5)
_computing_cell_refinement 'CrysAlis RED (Oxford Diffraction, 2007)'
_computing_data_collection 'CrysAlis CCD (Oxford Diffraction, 2007)'
_computing_data_reduction 'CrysAlis RED (Oxford Diffraction, 2007)'
_computing_molecular_graphics 'CAMERON (Watkin <i>et al</i>, 1993)'
_computing_publication_material
;
SHELXL-97, PLATON (Spek, 2003), WinGX (Farrugia, 1999)
and enCIFer (Allen <i>et al.</i>, 2004)
;
_computing_structure_refinement 'SHELXL-97 (Sheldrick, 2008)'
_computing_structure_solution 'SIR92 (Altomare <i>et al.</i>, 1993)'
_diffrn_ambient_temperature 140(2)
_diffrn_detector_area_resol_mean 16.0050
_diffrn_measured_fraction_theta_full 0.997
_diffrn_measured_fraction_theta_max 0.997
_diffrn_measurement_device_type 'Oxford Diffraction Xcalibur 3/CCD'
_diffrn_measurement_method 'Thin slice \f and \w scans'
_diffrn_radiation_monochromator graphite
_diffrn_radiation_probe x-ray
_diffrn_radiation_source 'Enhance (Mo) X-ray Source'
_diffrn_radiation_type 'Mo K\a'
_diffrn_radiation_wavelength 0.71073
_diffrn_reflns_av_R_equivalents 0.1726
_diffrn_reflns_av_sigmaI/netI 0.1933
_diffrn_reflns_limit_h_max 11
_diffrn_reflns_limit_h_min -11
_diffrn_reflns_limit_k_max 20
_diffrn_reflns_limit_k_min -20
_diffrn_reflns_limit_l_max 26
_diffrn_reflns_limit_l_min -26
_diffrn_reflns_number 41164
_diffrn_reflns_theta_full 25.00
_diffrn_reflns_theta_max 25.00
_diffrn_reflns_theta_min 3.15
_diffrn_standards_number 0
_exptl_absorpt_coefficient_mu 0.300
_exptl_absorpt_correction_T_max 0.9479
_exptl_absorpt_correction_T_min 0.3947
_exptl_absorpt_correction_type multi-scan
_exptl_absorpt_process_details '(ABSPACK; Oxford Diffraction, 2007)'
_exptl_crystal_colour red
_exptl_crystal_density_diffrn 1.155
_exptl_crystal_density_method 'not measured'
_exptl_crystal_description block
_exptl_crystal_F_000 1408
_exptl_crystal_size_max 0.30
_exptl_crystal_size_mid 0.18
_exptl_crystal_size_min 0.18
_refine_diff_density_max 0.519
_refine_diff_density_min -0.440
_refine_diff_density_rms 0.063
_refine_ls_extinction_method none
_refine_ls_goodness_of_fit_ref 0.857
_refine_ls_hydrogen_treatment constr
_refine_ls_matrix_type full
_refine_ls_number_parameters 422
_refine_ls_number_reflns 6590
_refine_ls_number_restraints 0
_refine_ls_restrained_S_all 0.857
_refine_ls_R_factor_all 0.1460
_refine_ls_R_factor_gt 0.0535
_refine_ls_shift/su_max 0.000
_refine_ls_shift/su_mean 0.000
_refine_ls_structure_factor_coef Fsqd
_refine_ls_weighting_details 'calc w=1/[\s^2^(Fo^2^)+(0.0406P)^2^] where P=(Fo^2^+2Fc^2^)/3'
_refine_ls_weighting_scheme calc
_refine_ls_wR_factor_gt 0.0964
_refine_ls_wR_factor_ref 0.1208
_reflns_number_gt 2865
_reflns_number_total 6590
_reflns_threshold_expression >2\s(I)
_cod_data_source_file b902402f.txt
_cod_data_source_block 4
_cod_original_sg_symbol_H-M 'P 21/c'
_cod_database_code 7002585

loop_
_symmetry_equiv_pos_as_xyz
'x, y, z'
'-x, y+1/2, -z+1/2'
'-x, -y, -z'
'x, -y-1/2, z-1/2'

loop_
_atom_site_label
_atom_site_type_symbol
_atom_site_fract_x
_atom_site_fract_y
_atom_site_fract_z
_atom_site_U_iso_or_equiv
_atom_site_adp_type
_atom_site_occupancy
_atom_site_symmetry_multiplicity
_atom_site_calc_flag
_atom_site_refinement_flags
_atom_site_disorder_assembly
_atom_site_disorder_group
V1 V 0.56888(7) 0.43845(4) 0.05084(3) 0.0241(2) Uani 1 1 d . . .
N1 N 0.7091(3) 0.38350(17) 0.06482(14) 0.0255(8) Uani 1 1 d . . .
O1 O 0.6118(2) 0.48953(13) -0.01877(11) 0.0270(7) Uani 1 1 d . . .
O2 O 0.5810(2) 0.48883(13) 0.12355(11) 0.0218(6) Uani 1 1 d . . .
O3 O 0.4415(2) 0.35998(13) 0.04830(11) 0.0248(7) Uani 1 1 d . . .
C1 C 0.7430(4) 0.4812(2) -0.0460(2) 0.0435(12) Uani 1 1 d . . .
H1 H 0.8000 0.4472 -0.0167 0.052 Uiso 1 1 calc R . .
C2 C 0.7224(4) 0.4338(3) -0.1015(2) 0.0605(15) Uani 1 1 d . . .
H2A H 0.6662 0.4623 -0.1333 0.091 Uiso 1 1 calc R . .
H2B H 0.6745 0.3863 -0.0931 0.091 Uiso 1 1 calc R . .
H2C H 0.8131 0.4217 -0.1146 0.091 Uiso 1 1 calc R . .
C3 C 0.8288(4) 0.5500(3) -0.0469(2) 0.0556(14) Uani 1 1 d . . .
H3A H 0.7834 0.5865 -0.0762 0.083 Uiso 1 1 calc R . .
H3B H 0.9203 0.5362 -0.0584 0.083 Uiso 1 1 calc R . .
H3C H 0.8402 0.5734 -0.0067 0.083 Uiso 1 1 calc R . .
C5 C 0.8158(4) 0.3304(2) 0.07643(18) 0.0228(10) Uani 1 1 d . . .
C6 C 0.8841(4) 0.3200(2) 0.1342(2) 0.0444(13) Uani 1 1 d . . .
H6 H 0.8596 0.3506 0.1666 0.053 Uiso 1 1 calc R . .
C7 C 0.9876(4) 0.2653(3) 0.1448(2) 0.0490(14) Uani 1 1 d . . .
H7 H 1.0325 0.2592 0.1847 0.059 Uiso 1 1 calc R . .
C8 C 1.0273(4) 0.2199(2) 0.1004(2) 0.0338(11) Uani 1 1 d . . .
C9 C 0.9580(5) 0.2307(3) 0.0440(2) 0.0717(18) Uani 1 1 d . . .
H9 H 0.9812 0.1990 0.0120 0.086 Uiso 1 1 calc R . .
C10 C 0.8566(5) 0.2852(3) 0.0316(2) 0.0650(17) Uani 1 1 d . . .
H10 H 0.8142 0.2916 -0.0087 0.078 Uiso 1 1 calc R . .
C11 C 1.1414(4) 0.1616(2) 0.1132(2) 0.0465(13) Uani 1 1 d . . .
H11A H 1.2306 0.1845 0.1062 0.070 Uiso 1 1 calc R . .
H11B H 1.1221 0.1175 0.0864 0.070 Uiso 1 1 calc R . .
H11C H 1.1459 0.1449 0.1553 0.070 Uiso 1 1 calc R . .
C12 C 0.6527(4) 0.4624(2) 0.17630(17) 0.0212(9) Uani 1 1 d . . .
C13 C 0.7715(4) 0.5001(2) 0.20377(18) 0.0238(10) Uani 1 1 d . . .
C14 C 0.8418(4) 0.4667(2) 0.25512(17) 0.0260(10) Uani 1 1 d . . .
H14 H 0.9238 0.4911 0.2734 0.031 Uiso 1 1 calc R . .
C15 C 0.7995(4) 0.3998(2) 0.28127(18) 0.0273(10) Uani 1 1 d . . .
C16 C 0.6763(4) 0.3674(2) 0.25518(17) 0.0274(10) Uani 1 1 d . . .
H16 H 0.6415 0.3233 0.2733 0.033 Uiso 1 1 calc R . .
C17 C 0.6019(4) 0.3969(2) 0.20367(17) 0.0242(10) Uani 1 1 d . . .
C18 C 0.8226(4) 0.5765(2) 0.18061(17) 0.0269(10) Uani 1 1 d . . .
C19 C 0.8431(4) 0.5724(2) 0.11362(16) 0.0314(10) Uani 1 1 d . . .
H19A H 0.8881 0.6195 0.1019 0.047 Uiso 1 1 calc R . .
H19B H 0.7524 0.5669 0.0894 0.047 Uiso 1 1 calc R . .
H19C H 0.9018 0.5283 0.1067 0.047 Uiso 1 1 calc R . .
C20 C 0.7133(4) 0.6379(2) 0.19065(18) 0.0338(11) Uani 1 1 d . . .
H20A H 0.7425 0.6873 0.1756 0.051 Uiso 1 1 calc R . .
H20B H 0.7045 0.6421 0.2338 0.051 Uiso 1 1 calc R . .
H20C H 0.6233 0.6234 0.1689 0.051 Uiso 1 1 calc R . .
C21 C 0.9610(4) 0.6025(2) 0.21510(19) 0.0406(12) Uani 1 1 d . . .
H21A H 1.0330 0.5643 0.2104 0.061 Uiso 1 1 calc R . .
H21B H 0.9500 0.6082 0.2580 0.061 Uiso 1 1 calc R . .
H21C H 0.9883 0.6517 0.1990 0.061 Uiso 1 1 calc R . .
C22 C 0.8889(4) 0.3647(2) 0.33570(19) 0.0373(12) Uani 1 1 d . . .
C23 C 1.0346(4) 0.3467(3) 0.3169(2) 0.0564(14) Uani 1 1 d . . .
H23A H 1.0949 0.3268 0.3517 0.085 Uiso 1 1 calc R . .
H23B H 1.0754 0.3936 0.3024 0.085 Uiso 1 1 calc R . .
H23C H 1.0258 0.3084 0.2846 0.085 Uiso 1 1 calc R . .
C24 C 0.9088(5) 0.4228(3) 0.38713(19) 0.0629(15) Uani 1 1 d . . .
H24A H 0.8190 0.4329 0.4019 0.094 Uiso 1 1 calc R . .
H24B H 0.9461 0.4705 0.3725 0.094 Uiso 1 1 calc R . .
H24C H 0.9740 0.4021 0.4200 0.094 Uiso 1 1 calc R . .
C25 C 0.8304(5) 0.2904(3) 0.3567(2) 0.0568(15) Uani 1 1 d . . .
H25A H 0.8930 0.2698 0.3905 0.085 Uiso 1 1 calc R . .
H25B H 0.8216 0.2534 0.3235 0.085 Uiso 1 1 calc R . .
H25C H 0.7386 0.2998 0.3698 0.085 Uiso 1 1 calc R . .
C26 C 0.4655(4) 0.3592(2) 0.17687(17) 0.0259(10) Uani 1 1 d . . .
H26 H 0.4161 0.3974 0.1487 0.031 Uiso 1 1 calc R . .
C27 C 0.3676(4) 0.3408(2) 0.22446(18) 0.0348(11) Uani 1 1 d . . .
H27A H 0.2817 0.3178 0.2047 0.052 Uiso 1 1 calc R . .
H27B H 0.3452 0.3880 0.2449 0.052 Uiso 1 1 calc R . .
H27C H 0.4134 0.3048 0.2540 0.052 Uiso 1 1 calc R . .
C28 C 0.4681(4) 0.2908(2) 0.07647(18) 0.0238(10) Uani 1 1 d . . .
C29 C 0.4739(4) 0.2224(2) 0.04202(18) 0.0290(10) Uani 1 1 d . . .
C30 C 0.5166(4) 0.1567(2) 0.07338(19) 0.0326(11) Uani 1 1 d . . .
H30 H 0.5224 0.1108 0.0510 0.039 Uiso 1 1 calc R . .
C31 C 0.5515(4) 0.1535(2) 0.13572(18) 0.0255(10) Uani 1 1 d . . .
C32 C 0.5333(4) 0.2203(2) 0.16734(18) 0.0274(10) Uani 1 1 d . . .
H32 H 0.5500 0.2194 0.2101 0.033 Uiso 1 1 calc R . .
C33 C 0.4915(3) 0.2889(2) 0.13890(18) 0.0224(10) Uani 1 1 d . . .
C34 C 0.4232(5) 0.2201(2) -0.02579(19) 0.0386(12) Uani 1 1 d . . .
C35 C 0.2707(4) 0.2444(3) -0.0349(2) 0.0531(14) Uani 1 1 d . . .
H35A H 0.2614 0.2955 -0.0177 0.080 Uiso 1 1 calc R . .
H35B H 0.2149 0.2078 -0.0147 0.080 Uiso 1 1 calc R . .
H35C H 0.2381 0.2456 -0.0781 0.080 Uiso 1 1 calc R . .
C36 C 0.5083(5) 0.2726(3) -0.0624(2) 0.0498(13) Uani 1 1 d . . .
H36A H 0.4782 0.2658 -0.1055 0.075 Uiso 1 1 calc R . .
H36B H 0.6072 0.2598 -0.0539 0.075 Uiso 1 1 calc R . .
H36C H 0.4939 0.3260 -0.0512 0.075 Uiso 1 1 calc R . .
C37 C 0.4331(6) 0.1390(3) -0.0521(2) 0.086(2) Uani 1 1 d . . .
H37A H 0.3761 0.1038 -0.0312 0.129 Uiso 1 1 calc R . .
H37B H 0.5303 0.1220 -0.0466 0.129 Uiso 1 1 calc R . .
H37C H 0.3993 0.1398 -0.0952 0.129 Uiso 1 1 calc R . .
C38 C 0.6002(4) 0.0778(2) 0.16563(18) 0.0306(10) Uani 1 1 d . . .
C39 C 0.7280(4) 0.0491(2) 0.1377(2) 0.0461(12) Uani 1 1 d . . .
H39A H 0.7023 0.0389 0.0947 0.069 Uiso 1 1 calc R . .
H39B H 0.7622 0.0019 0.1579 0.069 Uiso 1 1 calc R . .
H39C H 0.8012 0.0881 0.1426 0.069 Uiso 1 1 calc R . .
C40 C 0.4819(4) 0.0189(2) 0.15577(19) 0.0412(12) Uani 1 1 d . . .
H40A H 0.4015 0.0373 0.1746 0.062 Uiso 1 1 calc R . .
H40B H 0.5135 -0.0300 0.1740 0.062 Uiso 1 1 calc R . .
H40C H 0.4552 0.0117 0.1124 0.062 Uiso 1 1 calc R . .
C41 C 0.6413(4) 0.0869(2) 0.23366(18) 0.0415(12) Uani 1 1 d . . .
H41A H 0.7115 0.1273 0.2409 0.062 Uiso 1 1 calc R . .
H41B H 0.6798 0.0385 0.2504 0.062 Uiso 1 1 calc R . .
H41C H 0.5591 0.1006 0.2531 0.062 Uiso 1 1 calc R . .

loop_
_atom_site_aniso_label
_atom_site_aniso_U_11
_atom_site_aniso_U_22
_atom_site_aniso_U_33
_atom_site_aniso_U_23
_atom_site_aniso_U_13
_atom_site_aniso_U_12
V1 0.0257(4) 0.0209(4) 0.0254(4) 0.0006(4) 0.0015(3) 0.0011(3)
N1 0.0197(18) 0.028(2) 0.029(2) 0.0012(16) 0.0018(15) 0.0049(15)
O1 0.0302(16) 0.0206(15) 0.0315(17) 0.0049(13) 0.0093(13) 0.0026(12)
O2 0.0246(15) 0.0195(15) 0.0208(16) 0.0008(12) 0.0002(12) -0.0051(11)
O3 0.0271(16) 0.0203(16) 0.0272(17) 0.0004(13) 0.0039(12) 0.0025(12)
C1 0.049(3) 0.032(3) 0.056(3) -0.003(2) 0.035(3) 0.004(2)
C2 0.028(3) 0.107(4) 0.048(3) -0.028(3) 0.010(2) -0.004(3)
C3 0.036(3) 0.077(4) 0.055(3) -0.023(3) 0.012(2) -0.016(3)
C5 0.016(2) 0.024(2) 0.028(3) 0.0073(19) 0.0022(19) 0.0075(18)
C6 0.043(3) 0.051(3) 0.037(3) -0.018(2) -0.006(2) 0.026(2)
C7 0.046(3) 0.069(4) 0.030(3) -0.004(3) -0.007(2) 0.029(3)
C8 0.027(3) 0.034(3) 0.040(3) 0.002(2) 0.005(2) 0.008(2)
C9 0.067(4) 0.093(4) 0.051(4) -0.031(3) -0.010(3) 0.052(3)
C10 0.069(4) 0.084(4) 0.037(3) -0.026(3) -0.016(3) 0.055(3)
C11 0.029(3) 0.051(3) 0.059(3) 0.015(3) 0.004(2) 0.018(2)
C12 0.021(2) 0.024(2) 0.018(2) -0.0018(18) -0.0015(18) 0.0007(18)
C13 0.025(2) 0.018(2) 0.029(2) -0.0037(19) 0.0019(19) 0.0064(18)
C14 0.025(2) 0.028(2) 0.026(2) -0.005(2) 0.0032(19) -0.0042(18)
C15 0.030(2) 0.026(2) 0.025(2) 0.003(2) 0.000(2) 0.003(2)
C16 0.033(3) 0.020(2) 0.029(3) 0.006(2) 0.001(2) 0.0041(19)
C17 0.028(2) 0.019(2) 0.025(3) -0.004(2) 0.001(2) 0.0044(19)
C18 0.027(2) 0.028(3) 0.024(2) 0.000(2) -0.0040(19) -0.0042(19)
C19 0.033(2) 0.032(3) 0.029(3) 0.002(2) 0.0023(19) -0.006(2)
C20 0.042(3) 0.023(3) 0.036(3) -0.003(2) 0.004(2) -0.005(2)
C21 0.047(3) 0.032(3) 0.041(3) 0.005(2) -0.003(2) -0.011(2)
C22 0.051(3) 0.029(3) 0.029(3) 0.004(2) -0.011(2) 0.003(2)
C23 0.047(3) 0.063(3) 0.055(3) 0.020(3) -0.010(3) 0.011(3)
C24 0.098(4) 0.056(4) 0.031(3) 0.005(3) -0.010(3) 0.005(3)
C25 0.065(3) 0.055(3) 0.046(3) 0.028(3) -0.012(3) -0.009(3)
C26 0.028(2) 0.020(2) 0.030(3) -0.001(2) 0.0043(19) -0.0027(18)
C27 0.034(3) 0.035(3) 0.037(3) -0.003(2) 0.009(2) -0.003(2)
C28 0.021(2) 0.017(2) 0.032(3) 0.004(2) -0.0002(19) 0.0041(17)
C29 0.032(3) 0.026(3) 0.027(3) 0.005(2) -0.002(2) -0.0016(19)
C30 0.035(3) 0.023(2) 0.040(3) -0.001(2) 0.002(2) 0.001(2)
C31 0.023(2) 0.023(2) 0.030(3) 0.005(2) 0.0014(19) -0.0034(18)
C32 0.026(2) 0.025(3) 0.029(3) -0.001(2) -0.0027(19) -0.0006(19)
C33 0.015(2) 0.020(2) 0.031(3) 0.003(2) 0.0011(18) -0.0015(17)
C34 0.053(3) 0.029(3) 0.031(3) 0.001(2) -0.002(2) 0.003(2)
C35 0.060(3) 0.056(3) 0.038(3) 0.006(3) -0.017(3) -0.017(3)
C36 0.067(3) 0.049(3) 0.035(3) -0.001(3) 0.013(3) 0.011(3)
C37 0.175(6) 0.038(3) 0.037(3) -0.014(3) -0.022(3) 0.015(4)
C38 0.032(3) 0.025(3) 0.035(3) 0.008(2) 0.003(2) 0.0040(19)
C39 0.050(3) 0.037(3) 0.052(3) 0.005(2) 0.008(2) 0.020(2)
C40 0.046(3) 0.028(3) 0.048(3) 0.009(2) 0.001(2) 0.002(2)
C41 0.050(3) 0.035(3) 0.037(3) 0.007(2) -0.006(2) 0.011(2)

loop_
_atom_type_symbol
_atom_type_description
_atom_type_scat_dispersion_real
_atom_type_scat_dispersion_imag
_atom_type_scat_source
C C 0.0033 0.0016 'International Tables Vol C Tables 4.2.6.8 and 6.1.1.4'
H H 0.0000 0.0000 'International Tables Vol C Tables 4.2.6.8 and 6.1.1.4'
N N 0.0061 0.0033 'International Tables Vol C Tables 4.2.6.8 and 6.1.1.4'
O O 0.0106 0.0060 'International Tables Vol C Tables 4.2.6.8 and 6.1.1.4'
V V 0.3005 0.5294 'International Tables Vol C Tables 4.2.6.8 and 6.1.1.4'

loop_
_geom_angle_atom_site_label_1
_geom_angle_atom_site_label_2
_geom_angle_atom_site_label_3
_geom_angle
_geom_angle_site_symmetry_1
_geom_angle_site_symmetry_3
_geom_angle_publ_flag
N1 V1 O2 98.25(13) . . ?
N1 V1 O3 96.00(13) . . ?
O2 V1 O3 110.98(11) . . ?
N1 V1 O1 100.15(13) . . ?
O2 V1 O1 120.33(10) . . ?
O3 V1 O1 122.65(11) . . ?
N1 V1 O1 171.87(14) . 3_665 ?
O2 V1 O1 88.88(10) . 3_665 ?
O3 V1 O1 84.97(10) . 3_665 ?
O1 V1 O1 72.73(11) . 3_665 ?
C5 N1 V1 173.3(3) . . ?
C1 O1 V1 125.1(2) . . ?
C1 O1 V1 127.6(2) . 3_665 ?
V1 O1 V1 107.27(11) . 3_665 ?
C12 O2 V1 124.7(2) . . ?
C28 O3 V1 123.5(2) . . ?
C3 C1 O1 116.2(3) . . ?
C3 C1 C2 117.9(4) . . ?
O1 C1 C2 111.1(3) . . ?
C3 C1 H1 103.0 . . ?
O1 C1 H1 103.0 . . ?
C2 C1 H1 103.0 . . ?
C1 C2 H2A 109.5 . . ?
C1 C2 H2B 109.5 . . ?
H2A C2 H2B 109.5 . . ?
C1 C2 H2C 109.5 . . ?
H2A C2 H2C 109.5 . . ?
H2B C2 H2C 109.5 . . ?
C1 C3 H3A 109.5 . . ?
C1 C3 H3B 109.5 . . ?
H3A C3 H3B 109.5 . . ?
C1 C3 H3C 109.5 . . ?
H3A C3 H3C 109.5 . . ?
H3B C3 H3C 109.5 . . ?
C10 C5 N1 121.3(4) . . ?
C10 C5 C6 117.2(4) . . ?
N1 C5 C6 121.5(4) . . ?
C7 C6 C5 120.3(4) . . ?
C7 C6 H6 119.8 . . ?
C5 C6 H6 119.8 . . ?
C8 C7 C6 122.6(4) . . ?
C8 C7 H7 118.7 . . ?
C6 C7 H7 118.7 . . ?
C7 C8 C9 116.2(4) . . ?
C7 C8 C11 121.3(4) . . ?
C9 C8 C11 122.5(4) . . ?
C8 C9 C10 122.9(5) . . ?
C8 C9 H9 118.5 . . ?
C10 C9 H9 118.5 . . ?
C5 C10 C9 120.8(4) . . ?
C5 C10 H10 119.6 . . ?
C9 C10 H10 119.6 . . ?
C8 C11 H11A 109.5 . . ?
C8 C11 H11B 109.5 . . ?
H11A C11 H11B 109.5 . . ?
C8 C11 H11C 109.5 . . ?
H11A C11 H11C 109.5 . . ?
H11B C11 H11C 109.5 . . ?
O2 C12 C13 121.6(3) . . ?
O2 C12 C17 118.4(3) . . ?
C13 C12 C17 120.0(3) . . ?
C14 C13 C12 117.5(3) . . ?
C14 C13 C18 119.7(3) . . ?
C12 C13 C18 122.7(3) . . ?
C15 C14 C13 124.0(3) . . ?
C15 C14 H14 118.0 . . ?
C13 C14 H14 118.0 . . ?
C16 C15 C14 116.6(3) . . ?
C16 C15 C22 123.2(4) . . ?
C14 C15 C22 120.1(3) . . ?
C17 C16 C15 122.4(4) . . ?
C17 C16 H16 118.8 . . ?
C15 C16 H16 118.8 . . ?
C16 C17 C12 119.2(3) . . ?
C16 C17 C26 120.3(3) . . ?
C12 C17 C26 120.5(3) . . ?
C19 C18 C21 107.4(3) . . ?
C19 C18 C13 111.8(3) . . ?
C21 C18 C13 112.7(3) . . ?
C19 C18 C20 110.0(3) . . ?
C21 C18 C20 107.1(3) . . ?
C13 C18 C20 107.7(3) . . ?
C18 C19 H19A 109.5 . . ?
C18 C19 H19B 109.5 . . ?
H19A C19 H19B 109.5 . . ?
C18 C19 H19C 109.5 . . ?
H19A C19 H19C 109.5 . . ?
H19B C19 H19C 109.5 . . ?
C18 C20 H20A 109.5 . . ?
C18 C20 H20B 109.5 . . ?
H20A C20 H20B 109.5 . . ?
C18 C20 H20C 109.5 . . ?
H20A C20 H20C 109.5 . . ?
H20B C20 H20C 109.5 . . ?
C18 C21 H21A 109.5 . . ?
C18 C21 H21B 109.5 . . ?
H21A C21 H21B 109.5 . . ?
C18 C21 H21C 109.5 . . ?
H21A C21 H21C 109.5 . . ?
H21B C21 H21C 109.5 . . ?
C25 C22 C24 110.8(4) . . ?
C25 C22 C15 113.0(3) . . ?
C24 C22 C15 109.9(3) . . ?
C25 C22 C23 107.2(4) . . ?
C24 C22 C23 107.4(4) . . ?
C15 C22 C23 108.2(4) . . ?
C22 C23 H23A 109.5 . . ?
C22 C23 H23B 109.5 . . ?
H23A C23 H23B 109.5 . . ?
C22 C23 H23C 109.5 . . ?
H23A C23 H23C 109.5 . . ?
H23B C23 H23C 109.5 . . ?
C22 C24 H24A 109.5 . . ?
C22 C24 H24B 109.5 . . ?
H24A C24 H24B 109.5 . . ?
C22 C24 H24C 109.5 . . ?
H24A C24 H24C 109.5 . . ?
H24B C24 H24C 109.5 . . ?
C22 C25 H25A 109.5 . . ?
C22 C25 H25B 109.5 . . ?
H25A C25 H25B 109.5 . . ?
C22 C25 H25C 109.5 . . ?
H25A C25 H25C 109.5 . . ?
H25B C25 H25C 109.5 . . ?
C33 C26 C17 111.9(3) . . ?
C33 C26 C27 111.7(3) . . ?
C17 C26 C27 113.1(3) . . ?
C33 C26 H26 106.6 . . ?
C17 C26 H26 106.6 . . ?
C27 C26 H26 106.6 . . ?
C26 C27 H27A 109.5 . . ?
C26 C27 H27B 109.5 . . ?
H27A C27 H27B 109.5 . . ?
C26 C27 H27C 109.5 . . ?
H27A C27 H27C 109.5 . . ?
H27B C27 H27C 109.5 . . ?
O3 C28 C33 118.7(3) . . ?
O3 C28 C29 120.5(4) . . ?
C33 C28 C29 120.7(3) . . ?
C30 C29 C28 116.8(4) . . ?
C30 C29 C34 121.3(4) . . ?
C28 C29 C34 121.7(3) . . ?
C29 C30 C31 124.2(4) . . ?
C29 C30 H30 117.9 . . ?
C31 C30 H30 117.9 . . ?
C32 C31 C30 116.4(4) . . ?
C32 C31 C38 123.8(4) . . ?
C30 C31 C38 119.7(4) . . ?
C31 C32 C33 122.6(4) . . ?
C31 C32 H32 118.7 . . ?
C33 C32 H32 118.7 . . ?
C28 C33 C32 118.9(4) . . ?
C28 C33 C26 121.4(3) . . ?
C32 C33 C26 119.7(4) . . ?
C35 C34 C36 109.5(3) . . ?
C35 C34 C29 108.5(4) . . ?
C36 C34 C29 112.3(3) . . ?
C35 C34 C37 107.9(4) . . ?
C36 C34 C37 106.7(4) . . ?
C29 C34 C37 111.9(3) . . ?
C34 C35 H35A 109.5 . . ?
C34 C35 H35B 109.5 . . ?
H35A C35 H35B 109.5 . . ?
C34 C35 H35C 109.5 . . ?
H35A C35 H35C 109.5 . . ?
H35B C35 H35C 109.5 . . ?
C34 C36 H36A 109.5 . . ?
C34 C36 H36B 109.5 . . ?
H36A C36 H36B 109.5 . . ?
C34 C36 H36C 109.5 . . ?
H36A C36 H36C 109.5 . . ?
H36B C36 H36C 109.5 . . ?
C34 C37 H37A 109.5 . . ?
C34 C37 H37B 109.5 . . ?
H37A C37 H37B 109.5 . . ?
C34 C37 H37C 109.5 . . ?
H37A C37 H37C 109.5 . . ?
H37B C37 H37C 109.5 . . ?
C31 C38 C39 109.1(3) . . ?
C31 C38 C41 112.0(3) . . ?
C39 C38 C41 107.9(3) . . ?
C31 C38 C40 109.3(3) . . ?
C39 C38 C40 110.2(3) . . ?
C41 C38 C40 108.4(3) . . ?
C38 C39 H39A 109.5 . . ?
C38 C39 H39B 109.5 . . ?
H39A C39 H39B 109.5 . . ?
C38 C39 H39C 109.5 . . ?
H39A C39 H39C 109.5 . . ?
H39B C39 H39C 109.5 . . ?
C38 C40 H40A 109.5 . . ?
C38 C40 H40B 109.5 . . ?
H40A C40 H40B 109.5 . . ?
C38 C40 H40C 109.5 . . ?
H40A C40 H40C 109.5 . . ?
H40B C40 H40C 109.5 . . ?
C38 C41 H41A 109.5 . . ?
C38 C41 H41B 109.5 . . ?
H41A C41 H41B 109.5 . . ?
C38 C41 H41C 109.5 . . ?
H41A C41 H41C 109.5 . . ?
H41B C41 H41C 109.5 . . ?

loop_
_geom_bond_atom_site_label_1
_geom_bond_atom_site_label_2
_geom_bond_distance
_geom_bond_site_symmetry_2
_geom_bond_publ_flag
V1 N1 1.662(3) . ?
V1 O2 1.838(2) . ?
V1 O3 1.840(2) . ?
V1 O1 1.879(3) . ?
V1 O1 2.205(2) 3_665 ?
N1 C5 1.390(4) . ?
O1 C1 1.476(4) . ?
O1 V1 2.205(2) 3_665 ?
O2 C12 1.376(4) . ?
O3 C28 1.373(4) . ?
C1 C3 1.463(5) . ?
C1 C2 1.483(5) . ?
C1 H1 1.0000 . ?
C2 H2A 0.9800 . ?
C2 H2B 0.9800 . ?
C2 H2C 0.9800 . ?
C3 H3A 0.9800 . ?
C3 H3B 0.9800 . ?
C3 H3C 0.9800 . ?
C5 C10 1.370(5) . ?
C5 C6 1.392(5) . ?
C6 C7 1.384(5) . ?
C6 H6 0.9500 . ?
C7 C8 1.358(5) . ?
C7 H7 0.9500 . ?
C8 C9 1.369(6) . ?
C8 C11 1.505(5) . ?
C9 C10 1.372(6) . ?
C9 H9 0.9500 . ?
C10 H10 0.9500 . ?
C11 H11A 0.9800 . ?
C11 H11B 0.9800 . ?
C11 H11C 0.9800 . ?
C12 C13 1.402(5) . ?
C12 C17 1.412(5) . ?
C13 C14 1.392(5) . ?
C13 C18 1.535(5) . ?
C14 C15 1.389(5) . ?
C14 H14 0.9500 . ?
C15 C16 1.386(5) . ?
C15 C22 1.535(5) . ?
C16 C17 1.384(5) . ?
C16 H16 0.9500 . ?
C17 C26 1.533(5) . ?
C18 C19 1.533(5) . ?
C18 C21 1.534(5) . ?
C18 C20 1.541(5) . ?
C19 H19A 0.9800 . ?
C19 H19B 0.9800 . ?
C19 H19C 0.9800 . ?
C20 H20A 0.9800 . ?
C20 H20B 0.9800 . ?
C20 H20C 0.9800 . ?
C21 H21A 0.9800 . ?
C21 H21B 0.9800 . ?
C21 H21C 0.9800 . ?
C22 C25 1.513(5) . ?
C22 C24 1.527(6) . ?
C22 C23 1.549(6) . ?
C23 H23A 0.9800 . ?
C23 H23B 0.9800 . ?
C23 H23C 0.9800 . ?
C24 H24A 0.9800 . ?
C24 H24B 0.9800 . ?
C24 H24C 0.9800 . ?
C25 H25A 0.9800 . ?
C25 H25B 0.9800 . ?
C25 H25C 0.9800 . ?
C26 C33 1.529(5) . ?
C26 C27 1.537(5) . ?
C26 H26 1.0000 . ?
C27 H27A 0.9800 . ?
C27 H27B 0.9800 . ?
C27 H27C 0.9800 . ?
C28 C33 1.386(5) . ?
C28 C29 1.425(5) . ?
C29 C30 1.382(5) . ?
C29 C34 1.537(5) . ?
C30 C31 1.395(5) . ?
C30 H30 0.9500 . ?
C31 C32 1.386(5) . ?
C31 C38 1.532(5) . ?
C32 C33 1.394(5) . ?
C32 H32 0.9500 . ?
C34 C35 1.526(5) . ?
C34 C36 1.531(6) . ?
C34 C37 1.541(6) . ?
C35 H35A 0.9800 . ?
C35 H35B 0.9800 . ?
C35 H35C 0.9800 . ?
C36 H36A 0.9800 . ?
C36 H36B 0.9800 . ?
C36 H36C 0.9800 . ?
C37 H37A 0.9800 . ?
C37 H37B 0.9800 . ?
C37 H37C 0.9800 . ?
C38 C39 1.533(5) . ?
C38 C41 1.533(5) . ?
C38 C40 1.536(5) . ?
C39 H39A 0.9800 . ?
C39 H39B 0.9800 . ?
C39 H39C 0.9800 . ?
C40 H40A 0.9800 . ?
C40 H40B 0.9800 . ?
C40 H40C 0.9800 . ?
C41 H41A 0.9800 . ?
C41 H41B 0.9800 . ?
C41 H41C 0.9800 . ?

loop_
_geom_torsion_atom_site_label_1
_geom_torsion_atom_site_label_2
_geom_torsion_atom_site_label_3
_geom_torsion_atom_site_label_4
_geom_torsion
_geom_torsion_site_symmetry_1
_geom_torsion_site_symmetry_2
_geom_torsion_site_symmetry_3
_geom_torsion_site_symmetry_4
_geom_torsion_publ_flag
N1 V1 O1 C1 -3.6(3) . . . . ?
O2 V1 O1 C1 102.3(3) . . . . ?
O3 V1 O1 C1 -107.6(3) . . . . ?
O1 V1 O1 C1 -179.6(3) 3_665 . . . ?
N1 V1 O1 V1 175.98(13) . . . 3_665 ?
O2 V1 O1 V1 -78.14(13) . . . 3_665 ?
O3 V1 O1 V1 72.04(14) . . . 3_665 ?
O1 V1 O1 V1 0.0 3_665 . . 3_665 ?
N1 V1 O2 C12 -21.6(3) . . . . ?
O3 V1 O2 C12 78.1(3) . . . . ?
O1 V1 O2 C12 -128.5(3) . . . . ?
O1 V1 O2 C12 162.3(3) 3_665 . . . ?
N1 V1 O3 C28 23.8(3) . . . . ?
O2 V1 O3 C28 -77.4(3) . . . . ?
O1 V1 O3 C28 130.0(3) . . . . ?
O1 V1 O3 C28 -164.3(3) 3_665 . . . ?
V1 O1 C1 C3 -116.6(4) . . . . ?
V1 O1 C1 C3 63.9(5) 3_665 . . . ?
V1 O1 C1 C2 105.0(4) . . . . ?
V1 O1 C1 C2 -74.5(4) 3_665 . . . ?
C10 C5 C6 C7 -0.7(7) . . . . ?
N1 C5 C6 C7 178.3(4) . . . . ?
C5 C6 C7 C8 0.1(7) . . . . ?
C6 C7 C8 C9 -0.6(7) . . . . ?
C6 C7 C8 C11 179.2(4) . . . . ?
C7 C8 C9 C10 1.7(8) . . . . ?
C11 C8 C9 C10 -178.1(5) . . . . ?
N1 C5 C10 C9 -177.2(4) . . . . ?
C6 C5 C10 C9 1.8(7) . . . . ?
C8 C9 C10 C5 -2.4(9) . . . . ?
V1 O2 C12 C13 113.4(3) . . . . ?
V1 O2 C12 C17 -68.4(4) . . . . ?
O2 C12 C13 C14 -176.4(3) . . . . ?
C17 C12 C13 C14 5.4(5) . . . . ?
O2 C12 C13 C18 5.5(5) . . . . ?
C17 C12 C13 C18 -172.7(3) . . . . ?
C12 C13 C14 C15 -1.6(6) . . . . ?
C18 C13 C14 C15 176.6(3) . . . . ?
C13 C14 C15 C16 -2.8(6) . . . . ?
C13 C14 C15 C22 176.3(4) . . . . ?
C14 C15 C16 C17 3.6(6) . . . . ?
C22 C15 C16 C17 -175.5(4) . . . . ?
C15 C16 C17 C12 0.1(6) . . . . ?
C15 C16 C17 C26 -179.6(4) . . . . ?
O2 C12 C17 C16 177.0(3) . . . . ?
C13 C12 C17 C16 -4.8(5) . . . . ?
O2 C12 C17 C26 -3.3(5) . . . . ?
C13 C12 C17 C26 174.9(3) . . . . ?
C14 C13 C18 C19 127.8(4) . . . . ?
C12 C13 C18 C19 -54.1(5) . . . . ?
C14 C13 C18 C21 6.6(5) . . . . ?
C12 C13 C18 C21 -175.2(4) . . . . ?
C14 C13 C18 C20 -111.3(4) . . . . ?
C12 C13 C18 C20 66.9(4) . . . . ?
C16 C15 C22 C25 1.5(6) . . . . ?
C14 C15 C22 C25 -177.6(4) . . . . ?
C16 C15 C22 C24 -122.9(4) . . . . ?
C14 C15 C22 C24 58.0(5) . . . . ?
C16 C15 C22 C23 120.0(4) . . . . ?
C14 C15 C22 C23 -59.1(5) . . . . ?
C16 C17 C26 C33 -80.7(4) . . . . ?
C12 C17 C26 C33 99.6(4) . . . . ?
C16 C17 C26 C27 46.4(5) . . . . ?
C12 C17 C26 C27 -133.2(4) . . . . ?
V1 O3 C28 C33 64.9(4) . . . . ?
V1 O3 C28 C29 -114.0(3) . . . . ?
O3 C28 C29 C30 172.9(3) . . . . ?
C33 C28 C29 C30 -5.9(5) . . . . ?
O3 C28 C29 C34 -12.3(6) . . . . ?
C33 C28 C29 C34 168.8(4) . . . . ?
C28 C29 C30 C31 0.9(6) . . . . ?
C34 C29 C30 C31 -173.9(4) . . . . ?
C29 C30 C31 C32 4.0(6) . . . . ?
C29 C30 C31 C38 -178.8(3) . . . . ?
C30 C31 C32 C33 -4.3(5) . . . . ?
C38 C31 C32 C33 178.7(3) . . . . ?
O3 C28 C33 C32 -173.1(3) . . . . ?
C29 C28 C33 C32 5.8(5) . . . . ?
O3 C28 C33 C26 9.9(5) . . . . ?
C29 C28 C33 C26 -171.2(3) . . . . ?
C31 C32 C33 C28 -0.5(5) . . . . ?
C31 C32 C33 C26 176.5(3) . . . . ?
C17 C26 C33 C28 -106.2(4) . . . . ?
C27 C26 C33 C28 125.9(4) . . . . ?
C17 C26 C33 C32 76.9(4) . . . . ?
C27 C26 C33 C32 -51.0(4) . . . . ?
C30 C29 C34 C35 116.4(4) . . . . ?
C28 C29 C34 C35 -58.1(5) . . . . ?
C30 C29 C34 C36 -122.4(4) . . . . ?
C28 C29 C34 C36 63.1(5) . . . . ?
C30 C29 C34 C37 -2.5(6) . . . . ?
C28 C29 C34 C37 -177.0(4) . . . . ?
C32 C31 C38 C39 -125.6(4) . . . . ?
C30 C31 C38 C39 57.5(5) . . . . ?
C32 C31 C38 C41 -6.2(5) . . . . ?
C30 C31 C38 C41 176.8(3) . . . . ?
C32 C31 C38 C40 113.9(4) . . . . ?
C30 C31 C38 C40 -63.1(5) . . . . ?
